data_7012239
loop_
_publ_author_name
'Tulloch, Arran A. D.'
'Winston, Scott'
'Danopoulos, Andreas A.'
'Eastham, Graham'
'Hursthouse, Michael B.'

_publ_section_title
;
 Functionalised and chelate heterocyclic carbene complexes of
 palladium; synthesis and structural studiesElectronic supplementary
 information (ESI) available: crystallographic data and ORTEP plots for
 complexes 4, 7, 8 and 13. See
 http://www.rsc.org/suppdata/dt/b2/b209231j/
;
_journal_issue 4
_journal_name_full 'Dalton Transactions'
_journal_page_first 699
_journal_paper_doi 10.1039/b209231j
_journal_year 2003
_chemical_formula_moiety 'C22 H28 Br N3 Pd'
_chemical_formula_sum 'C22 H28 Br N3 Pd'
_chemical_formula_weight 520.78
_chemical_name_common 00SKL025
_chemical_name_systematic
;
?
;
_space_group_IT_number 14
_symmetry_cell_setting monoclinic
_symmetry_space_group_name_Hall '-P 2yn'
_symmetry_space_group_name_H-M 'P 1 21/n 1'
_atom_sites_solution_hydrogens geom
_atom_sites_solution_primary direct
_atom_sites_solution_secondary difmap
_audit_creation_method SHELXL-97
_cell_angle_alpha 90.00
_cell_angle_beta 90.60
_cell_angle_gamma 90.00
_cell_formula_units_Z 4
_cell_length_a 7.79810(10)
_cell_length_b 21.8591(2)
_cell_length_c 13.48780(10)
_cell_measurement_reflns_used 22133
_cell_measurement_temperature 150(2)
_cell_measurement_theta_max 30.03
_cell_measurement_theta_min 1.00
_cell_volume 2299.00(4)
_computing_cell_refinement 'Scalepack (Otwinowski & Minor 1997)'
_computing_data_collection 'Collect (Nonius BV, 1997-2000)'
_computing_data_reduction 'Denzo a. Scalepack (Otwinowski & Minor 1997)'
_computing_molecular_graphics 'ORTEP-3 (Farrugia, 1997)'
_computing_publication_material 'PLATON (Spek, 1990)'
_computing_structure_refinement 'SHELXL-97 (Sheldrick, 1997)'
_computing_structure_solution 'Dirdiff 99.2'
_diffrn_ambient_temperature 150(2)
_diffrn_measured_fraction_theta_full 0.994
_diffrn_measured_fraction_theta_max 0.994
_diffrn_measurement_device_type 'Nonius Kappa CCD area detector'
_diffrn_measurement_method 'Phi and omega scans to fill ewald sphere'
_diffrn_radiation_monochromator graphite
_diffrn_radiation_source 'Nonius FR591 rotating anode'
_diffrn_radiation_type MoK\a
_diffrn_radiation_wavelength 0.71073
_diffrn_reflns_av_R_equivalents 0.0434
_diffrn_reflns_av_sigmaI/netI 0.0423
_diffrn_reflns_limit_h_max 10
_diffrn_reflns_limit_h_min -10
_diffrn_reflns_limit_k_max 30
_diffrn_reflns_limit_k_min -29
_diffrn_reflns_limit_l_max 18
_diffrn_reflns_limit_l_min -18
_diffrn_reflns_number 24498
_diffrn_reflns_theta_full 30.03
_diffrn_reflns_theta_max 30.03
_diffrn_reflns_theta_min 1.77
_exptl_absorpt_coefficient_mu 2.556
_exptl_absorpt_correction_T_max 0.881
_exptl_absorpt_correction_T_min 0.729
_exptl_absorpt_correction_type multi-scan
_exptl_absorpt_process_details Sortav
_exptl_crystal_colour Clear
_exptl_crystal_density_diffrn 1.505
_exptl_crystal_density_method 'not measured'
_exptl_crystal_description Block
_exptl_crystal_F_000 1048
_exptl_crystal_size_max 0.20
_exptl_crystal_size_mid 0.10
_exptl_crystal_size_min 0.05
_refine_diff_density_max 1.504
_refine_diff_density_min -1.570
_refine_diff_density_rms 0.258
_refine_ls_extinction_method none
_refine_ls_goodness_of_fit_ref 1.113
_refine_ls_hydrogen_treatment mixed
_refine_ls_matrix_type full
_refine_ls_number_parameters 249
_refine_ls_number_reflns 6659
_refine_ls_number_restraints 0
_refine_ls_restrained_S_all 1.113
_refine_ls_R_factor_all 0.0607
_refine_ls_R_factor_gt 0.0439
_refine_ls_shift/su_max 0.001
_refine_ls_shift/su_mean 0.000
_refine_ls_structure_factor_coef Fsqd
_refine_ls_weighting_details 'calc w=1/[\s^2^(Fo^2^)+(0.0725P)^2^+3.1846P] where P=(Fo^2^+2Fc^2^)/3'
_refine_ls_weighting_scheme calc
_refine_ls_wR_factor_gt 0.1228
_refine_ls_wR_factor_ref 0.1393
_reflns_number_gt 5424
_reflns_number_total 6659
_reflns_threshold_expression >2sigma(I)
_cod_data_source_file b209231j.txt
_cod_data_source_block Compound3a
_cod_depositor_comments
;
The following automatic conversions were performed:
'_symmetry_cell_setting' value 'Monoclinic' changed to 'monoclinic'
according to '/home/saulius/struct/CIF-dictionaries/cif_core.dic'
dictionary named 'cif_core.dic' version 2.4.1 from
2010-06-29.

'_exptl_absorpt_correction_type' value 'Multi-scan' changed
to 'multi-scan' according to
'/home/saulius/struct/CIF-dictionaries/cif_core.dic' dictionary named
'cif_core.dic' version 2.4.1 from 2010-06-29.

Automatic conversion script
Id: cif_fix_enum 1527 2010-12-29 10:47:43Z saulius 
;
_cod_original_sg_symbol_H-M P2(1)/n
_cod_database_code 7012239

loop_
_symmetry_equiv_pos_as_xyz
'x, y, z'
'-x+1/2, y+1/2, -z+1/2'
'-x, -y, -z'
'x-1/2, -y-1/2, z-1/2'

loop_
_atom_site_label
_atom_site_type_symbol
_atom_site_fract_x
_atom_site_fract_y
_atom_site_fract_z
_atom_site_U_iso_or_equiv
_atom_site_adp_type
_atom_site_occupancy
_atom_site_symmetry_multiplicity
_atom_site_calc_flag
_atom_site_refinement_flags
_atom_site_disorder_assembly
_atom_site_disorder_group
Pd1 Pd 0.20376(3) 0.163660(12) 0.000964(18) 0.02244(9) Uani 1 1 d . . .
Br1 Br 0.01750(5) 0.09209(2) 0.09473(3) 0.03680(12) Uani 1 1 d . . .
C10 C 0.0570(3) 0.23885(12) 0.0529(2) 0.0119(5) Uani 1 1 d . . .
H10A H 0.1339 0.2728 0.0699 0.018 Uiso 1 1 calc R . .
H10B H -0.0068 0.2265 0.1118 0.018 Uiso 1 1 calc R . .
H10C H -0.0237 0.2519 0.0009 0.018 Uiso 1 1 calc R . .
N3 N 0.3609(4) 0.09060(13) -0.0579(2) 0.0251(6) Uani 1 1 d . . .
N2 N 0.5317(4) 0.20765(13) -0.0650(2) 0.0242(6) Uani 1 1 d . . .
N1 N 0.3459(4) 0.26685(13) -0.1318(2) 0.0253(6) Uani 1 1 d . . .
C1 C 0.3617(4) 0.21886(16) -0.0687(3) 0.0249(7) Uani 1 1 d . . .
C17 C 0.1273(5) 0.19562(18) -0.2683(3) 0.0315(8) Uani 1 1 d . . .
H17 H 0.2394 0.1834 -0.2376 0.038 Uiso 1 1 calc R . .
C9 C 0.2912(5) 0.04029(17) -0.0980(3) 0.0301(7) Uani 1 1 d . . .
H9 H 0.1702 0.0354 -0.0964 0.036 Uiso 1 1 calc R . .
C6 C 0.6380(5) 0.05293(17) -0.0994(3) 0.0299(7) Uani 1 1 d . . .
H6 H 0.7590 0.0581 -0.0982 0.036 Uiso 1 1 calc R . .
C19 C -0.0088(6) 0.1507(2) -0.2333(3) 0.0402(9) Uani 1 1 d . . .
H19A H -0.0129 0.1511 -0.1607 0.060 Uiso 1 1 calc R . .
H19B H 0.0199 0.1094 -0.2561 0.060 Uiso 1 1 calc R . .
H19C H -0.1209 0.1626 -0.2605 0.060 Uiso 1 1 calc R . .
C2 C 0.5049(4) 0.28469(18) -0.1676(3) 0.0296(7) Uani 1 1 d . . .
H2 H 0.5269 0.3169 -0.2129 0.035 Uiso 1 1 calc R . .
C16 C 0.0874(4) 0.26095(18) -0.2349(3) 0.0279(7) Uani 1 1 d . . .
C8 C 0.3890(5) -0.00467(17) -0.1414(3) 0.0336(8) Uani 1 1 d . . .
H8 H 0.3358 -0.0394 -0.1708 0.040 Uiso 1 1 calc R . .
C11 C 0.1874(4) 0.29376(17) -0.1669(3) 0.0278(7) Uani 1 1 d . . .
C4 C 0.6041(4) 0.15439(16) -0.0132(3) 0.0264(7) Uani 1 1 d . . .
H4A H 0.5743 0.1561 0.0580 0.032 Uiso 1 1 calc R . .
H4B H 0.7306 0.1546 -0.0185 0.032 Uiso 1 1 calc R . .
C5 C 0.5326(4) 0.09674(16) -0.0591(3) 0.0261(7) Uani 1 1 d . . .
C18 C 0.1449(6) 0.1913(2) -0.3815(3) 0.0459(10) Uani 1 1 d . . .
H18A H 0.1809 0.1499 -0.3996 0.069 Uiso 1 1 calc R . .
H18B H 0.2309 0.2208 -0.4038 0.069 Uiso 1 1 calc R . .
H18C H 0.0342 0.2005 -0.4132 0.069 Uiso 1 1 calc R . .
C12 C 0.1461(5) 0.35255(19) -0.1342(3) 0.0339(8) Uani 1 1 d . . .
C20 C 0.2560(7) 0.3878(2) -0.0595(4) 0.0473(11) Uani 1 1 d . . .
H20 H 0.3426 0.3586 -0.0315 0.057 Uiso 1 1 calc R . .
C15 C -0.0591(5) 0.2905(2) -0.2717(3) 0.0345(9) Uani 1 1 d . . .
H15 H -0.1307 0.2699 -0.3183 0.041 Uiso 1 1 calc R . .
C3 C 0.6215(4) 0.24722(17) -0.1252(3) 0.0279(7) Uani 1 1 d . . .
H3 H 0.7420 0.2479 -0.1348 0.033 Uiso 1 1 calc R . .
C14 C -0.1019(5) 0.3487(2) -0.2421(3) 0.0388(10) Uani 1 1 d . . .
H14 H -0.2007 0.3681 -0.2694 0.047 Uiso 1 1 calc R . .
C7 C 0.5657(5) 0.00136(18) -0.1415(3) 0.0351(8) Uani 1 1 d . . .
H7 H 0.6358 -0.0294 -0.1700 0.042 Uiso 1 1 calc R . .
C13 C -0.0034(5) 0.3788(2) -0.1736(3) 0.0398(9) Uani 1 1 d . . .
H13 H -0.0370 0.4184 -0.1523 0.048 Uiso 1 1 calc R . .
C22 C 0.3548(8) 0.4395(3) -0.1105(5) 0.0665(16) Uani 1 1 d . . .
H22A H 0.4235 0.4225 -0.1643 0.100 Uiso 1 1 calc R . .
H22B H 0.4306 0.4596 -0.0621 0.100 Uiso 1 1 calc R . .
H22C H 0.2734 0.4694 -0.1377 0.100 Uiso 1 1 calc R . .
C21 C 0.1518(9) 0.4121(3) 0.0266(4) 0.0696(18) Uani 1 1 d . . .
H21A H 0.0713 0.4432 0.0024 0.104 Uiso 1 1 calc R . .
H21B H 0.2291 0.4303 0.0762 0.104 Uiso 1 1 calc R . .
H21C H 0.0880 0.3784 0.0569 0.104 Uiso 1 1 calc R . .

loop_
_atom_site_aniso_label
_atom_site_aniso_U_11
_atom_site_aniso_U_22
_atom_site_aniso_U_33
_atom_site_aniso_U_23
_atom_site_aniso_U_13
_atom_site_aniso_U_12
Pd1 0.01624(13) 0.02720(16) 0.02384(15) 0.00217(9) -0.00256(9) 0.00111(9)
Br1 0.02366(19) 0.0446(2) 0.0421(2) 0.00664(17) -0.00148(15) -0.00648(15)
C10 0.0104(11) 0.0131(12) 0.0120(12) 0.0016(10) -0.0039(9) 0.0042(9)
N3 0.0197(13) 0.0247(14) 0.0308(15) 0.0023(12) -0.0046(11) 0.0012(11)
N2 0.0209(13) 0.0253(14) 0.0263(14) -0.0003(11) -0.0024(11) -0.0017(11)
N1 0.0209(13) 0.0286(14) 0.0263(14) 0.0062(12) -0.0045(11) -0.0015(11)
C1 0.0221(15) 0.0275(17) 0.0249(16) -0.0033(13) -0.0054(12) 0.0028(13)
C17 0.0265(17) 0.039(2) 0.0284(18) 0.0018(16) -0.0056(14) -0.0022(15)
C9 0.0290(17) 0.0282(17) 0.0330(19) 0.0013(15) -0.0031(14) -0.0017(14)
C6 0.0247(16) 0.0323(19) 0.0326(18) -0.0016(15) 0.0001(14) 0.0065(14)
C19 0.043(2) 0.041(2) 0.037(2) 0.0045(18) -0.0052(18) -0.0087(18)
C2 0.0244(16) 0.0352(19) 0.0290(17) 0.0079(15) -0.0021(13) -0.0064(14)
C16 0.0203(15) 0.0367(19) 0.0268(17) 0.0078(14) -0.0034(13) -0.0038(14)
C8 0.040(2) 0.0245(17) 0.037(2) -0.0042(15) -0.0004(16) -0.0015(15)
C11 0.0213(15) 0.0338(18) 0.0280(17) 0.0110(14) -0.0046(13) -0.0007(13)
C4 0.0198(15) 0.0293(17) 0.0300(17) -0.0006(14) -0.0070(13) 0.0033(12)
C5 0.0238(16) 0.0268(17) 0.0275(17) 0.0021(13) -0.0052(13) 0.0015(13)
C18 0.043(2) 0.059(3) 0.036(2) 0.003(2) -0.0016(18) -0.011(2)
C12 0.0329(19) 0.0334(19) 0.035(2) 0.0082(16) -0.0064(16) 0.0025(15)
C20 0.056(3) 0.034(2) 0.052(3) -0.005(2) -0.020(2) 0.008(2)
C15 0.0226(16) 0.047(2) 0.0335(19) 0.0170(17) -0.0061(14) -0.0068(15)
C3 0.0214(15) 0.0359(19) 0.0264(17) 0.0012(14) -0.0003(12) -0.0047(14)
C14 0.0240(17) 0.044(2) 0.048(2) 0.0246(19) -0.0054(16) 0.0013(16)
C7 0.036(2) 0.0312(19) 0.038(2) -0.0051(16) 0.0015(16) 0.0066(16)
C13 0.036(2) 0.034(2) 0.049(2) 0.0156(18) -0.0017(18) 0.0068(17)
C22 0.073(4) 0.049(3) 0.076(4) -0.004(3) -0.025(3) -0.019(3)
C21 0.106(5) 0.048(3) 0.054(3) -0.014(2) -0.011(3) 0.029(3)

loop_
_atom_type_symbol
_atom_type_description
_atom_type_scat_dispersion_real
_atom_type_scat_dispersion_imag
_atom_type_scat_source
C C 0.0033 0.0016 'International Tables Vol C Tables 4.2.6.8 and 6.1.1.4'
H H 0.0000 0.0000 'International Tables Vol C Tables 4.2.6.8 and 6.1.1.4'
Br Br -0.2901 2.4595 'International Tables Vol C Tables 4.2.6.8 and 6.1.1.4'
N N 0.0061 0.0033 'International Tables Vol C Tables 4.2.6.8 and 6.1.1.4'
Pd Pd -0.9988 1.0072 'International Tables Vol C Tables 4.2.6.8 and 6.1.1.4'

loop_
_geom_angle_atom_site_label_1
_geom_angle_atom_site_label_2
_geom_angle_atom_site_label_3
_geom_angle
_geom_angle_site_symmetry_1
_geom_angle_site_symmetry_3
_geom_angle_publ_flag
C1 Pd1 C10 91.43(12) . . ?
C1 Pd1 N3 85.28(13) . . ?
C10 Pd1 N3 176.63(11) . . ?
C1 Pd1 Br1 176.90(10) . . ?
C10 Pd1 Br1 89.98(8) . . ?
N3 Pd1 Br1 93.33(8) . . ?
Pd1 C10 H10A 109.5 . . ?
Pd1 C10 H10B 109.5 . . ?
H10A C10 H10B 109.5 . . ?
Pd1 C10 H10C 109.5 . . ?
H10A C10 H10C 109.5 . . ?
H10B C10 H10C 109.5 . . ?
C9 N3 C5 118.5(3) . . ?
C9 N3 Pd1 121.6(2) . . ?
C5 N3 Pd1 119.8(2) . . ?
C1 N2 C3 111.6(3) . . ?
C1 N2 C4 122.3(3) . . ?
C3 N2 C4 125.6(3) . . ?
C1 N1 C2 111.0(3) . . ?
C1 N1 C11 126.4(3) . . ?
C2 N1 C11 122.4(3) . . ?
N2 C1 N1 104.3(3) . . ?
N2 C1 Pd1 119.4(3) . . ?
N1 C1 Pd1 136.1(2) . . ?
C19 C17 C16 111.4(3) . . ?
C19 C17 C18 109.8(3) . . ?
C16 C17 C18 111.8(3) . . ?
C19 C17 H17 107.9 . . ?
C16 C17 H17 107.9 . . ?
C18 C17 H17 107.9 . . ?
N3 C9 C8 122.2(3) . . ?
N3 C9 H9 118.9 . . ?
C8 C9 H9 118.9 . . ?
C5 C6 C7 119.2(3) . . ?
C5 C6 H6 120.4 . . ?
C7 C6 H6 120.4 . . ?
C17 C19 H19A 109.5 . . ?
C17 C19 H19B 109.5 . . ?
H19A C19 H19B 109.5 . . ?
C17 C19 H19C 109.5 . . ?
H19A C19 H19C 109.5 . . ?
H19B C19 H19C 109.5 . . ?
C3 C2 N1 106.4(3) . . ?
C3 C2 H2 126.8 . . ?
N1 C2 H2 126.8 . . ?
C11 C16 C15 116.4(4) . . ?
C11 C16 C17 124.0(3) . . ?
C15 C16 C17 119.6(3) . . ?
C9 C8 C7 119.2(4) . . ?
C9 C8 H8 120.4 . . ?
C7 C8 H8 120.4 . . ?
C16 C11 C12 123.4(3) . . ?
C16 C11 N1 118.5(3) . . ?
C12 C11 N1 118.1(3) . . ?
N2 C4 C5 109.2(3) . . ?
N2 C4 H4A 109.8 . . ?
C5 C4 H4A 109.8 . . ?
N2 C4 H4B 109.8 . . ?
C5 C4 H4B 109.8 . . ?
H4A C4 H4B 108.3 . . ?
N3 C5 C6 122.2(3) . . ?
N3 C5 C4 116.3(3) . . ?
C6 C5 C4 121.5(3) . . ?
C17 C18 H18A 109.5 . . ?
C17 C18 H18B 109.5 . . ?
H18A C18 H18B 109.5 . . ?
C17 C18 H18C 109.5 . . ?
H18A C18 H18C 109.5 . . ?
H18B C18 H18C 109.5 . . ?
C11 C12 C13 116.8(4) . . ?
C11 C12 C20 122.9(3) . . ?
C13 C12 C20 120.3(4) . . ?
C21 C20 C12 112.4(5) . . ?
C21 C20 C22 111.1(5) . . ?
C12 C20 C22 110.9(4) . . ?
C21 C20 H20 107.4 . . ?
C12 C20 H20 107.4 . . ?
C22 C20 H20 107.4 . . ?
C14 C15 C16 121.6(4) . . ?
C14 C15 H15 119.2 . . ?
C16 C15 H15 119.2 . . ?
C2 C3 N2 106.6(3) . . ?
C2 C3 H3 126.7 . . ?
N2 C3 H3 126.7 . . ?
C13 C14 C15 120.4(4) . . ?
C13 C14 H14 119.8 . . ?
C15 C14 H14 119.8 . . ?
C6 C7 C8 118.7(4) . . ?
C6 C7 H7 120.7 . . ?
C8 C7 H7 120.7 . . ?
C14 C13 C12 121.3(4) . . ?
C14 C13 H13 119.3 . . ?
C12 C13 H13 119.3 . . ?
C20 C22 H22A 109.5 . . ?
C20 C22 H22B 109.5 . . ?
H22A C22 H22B 109.5 . . ?
C20 C22 H22C 109.5 . . ?
H22A C22 H22C 109.5 . . ?
H22B C22 H22C 109.5 . . ?
C20 C21 H21A 109.5 . . ?
C20 C21 H21B 109.5 . . ?
H21A C21 H21B 109.5 . . ?
C20 C21 H21C 109.5 . . ?
H21A C21 H21C 109.5 . . ?
H21B C21 H21C 109.5 . . ?

loop_
_geom_bond_atom_site_label_1
_geom_bond_atom_site_label_2
_geom_bond_distance
_geom_bond_site_symmetry_2
_geom_bond_publ_flag
Pd1 C1 1.970(4) . ?
Pd1 C10 2.125(3) . ?
Pd1 N3 2.169(3) . ?
Pd1 Br1 2.4890(5) . ?
C10 H10A 0.9800 . ?
C10 H10B 0.9800 . ?
C10 H10C 0.9800 . ?
N3 C9 1.338(5) . ?
N3 C5 1.346(4) . ?
N2 C1 1.348(4) . ?
N2 C3 1.382(5) . ?
N2 C4 1.468(4) . ?
N1 C1 1.356(4) . ?
N1 C2 1.391(4) . ?
N1 C11 1.444(4) . ?
C17 C19 1.525(6) . ?
C17 C16 1.531(6) . ?
C17 C18 1.537(6) . ?
C17 H17 1.0000 . ?
C9 C8 1.378(5) . ?
C9 H9 0.9500 . ?
C6 C5 1.378(5) . ?
C6 C7 1.380(6) . ?
C6 H6 0.9500 . ?
C19 H19A 0.9800 . ?
C19 H19B 0.9800 . ?
C19 H19C 0.9800 . ?
C2 C3 1.347(5) . ?
C2 H2 0.9500 . ?
C16 C11 1.396(5) . ?
C16 C15 1.399(5) . ?
C8 C7 1.384(6) . ?
C8 H8 0.9500 . ?
C11 C12 1.397(6) . ?
C4 C5 1.508(5) . ?
C4 H4A 0.9900 . ?
C4 H4B 0.9900 . ?
C18 H18A 0.9800 . ?
C18 H18B 0.9800 . ?
C18 H18C 0.9800 . ?
C12 C13 1.400(5) . ?
C12 C20 1.525(6) . ?
C20 C21 1.520(8) . ?
C20 C22 1.535(8) . ?
C20 H20 1.0000 . ?
C15 C14 1.376(6) . ?
C15 H15 0.9500 . ?
C3 H3 0.9500 . ?
C14 C13 1.364(6) . ?
C14 H14 0.9500 . ?
C7 H7 0.9500 . ?
C13 H13 0.9500 . ?
C22 H22A 0.9800 . ?
C22 H22B 0.9800 . ?
C22 H22C 0.9800 . ?
C21 H21A 0.9800 . ?
C21 H21B 0.9800 . ?
C21 H21C 0.9800 . ?

loop_
_geom_torsion_atom_site_label_1
_geom_torsion_atom_site_label_2
_geom_torsion_atom_site_label_3
_geom_torsion_atom_site_label_4
_geom_torsion
_geom_torsion_site_symmetry_1
_geom_torsion_site_symmetry_2
_geom_torsion_site_symmetry_3
_geom_torsion_site_symmetry_4
_geom_torsion_publ_flag
C1 Pd1 N3 C9 -135.7(3) . . . . ?
C10 Pd1 N3 C9 -122.9(17) . . . . ?
Br1 Pd1 N3 C9 47.1(3) . . . . ?
C1 Pd1 N3 C5 41.0(3) . . . . ?
C10 Pd1 N3 C5 53.8(18) . . . . ?
Br1 Pd1 N3 C5 -136.2(3) . . . . ?
C3 N2 C1 N1 -0.6(4) . . . . ?
C4 N2 C1 N1 -173.0(3) . . . . ?
C3 N2 C1 Pd1 174.3(2) . . . . ?
C4 N2 C1 Pd1 2.0(4) . . . . ?
C2 N1 C1 N2 0.6(4) . . . . ?
C11 N1 C1 N2 175.1(3) . . . . ?
C2 N1 C1 Pd1 -173.1(3) . . . . ?
C11 N1 C1 Pd1 1.4(6) . . . . ?
C10 Pd1 C1 N2 138.1(3) . . . . ?
N3 Pd1 C1 N2 -42.7(3) . . . . ?
Br1 Pd1 C1 N2 21(2) . . . . ?
C10 Pd1 C1 N1 -48.9(4) . . . . ?
N3 Pd1 C1 N1 130.3(4) . . . . ?
Br1 Pd1 C1 N1 -166.1(16) . . . . ?
C5 N3 C9 C8 -1.0(5) . . . . ?
Pd1 N3 C9 C8 175.8(3) . . . . ?
C1 N1 C2 C3 -0.4(4) . . . . ?
C11 N1 C2 C3 -175.1(3) . . . . ?
C19 C17 C16 C11 113.6(4) . . . . ?
C18 C17 C16 C11 -123.2(4) . . . . ?
C19 C17 C16 C15 -65.1(4) . . . . ?
C18 C17 C16 C15 58.1(4) . . . . ?
N3 C9 C8 C7 1.7(6) . . . . ?
C15 C16 C11 C12 1.2(5) . . . . ?
C17 C16 C11 C12 -177.6(4) . . . . ?
C15 C16 C11 N1 -175.9(3) . . . . ?
C17 C16 C11 N1 5.4(5) . . . . ?
C1 N1 C11 C16 -71.8(5) . . . . ?
C2 N1 C11 C16 102.1(4) . . . . ?
C1 N1 C11 C12 111.0(4) . . . . ?
C2 N1 C11 C12 -75.1(5) . . . . ?
C1 N2 C4 C5 60.0(4) . . . . ?
C3 N2 C4 C5 -111.2(4) . . . . ?
C9 N3 C5 C6 -0.4(5) . . . . ?
Pd1 N3 C5 C6 -177.2(3) . . . . ?
C9 N3 C5 C4 179.9(3) . . . . ?
Pd1 N3 C5 C4 3.0(4) . . . . ?
C7 C6 C5 N3 1.0(6) . . . . ?
C7 C6 C5 C4 -179.2(3) . . . . ?
N2 C4 C5 N3 -58.8(4) . . . . ?
N2 C4 C5 C6 121.4(4) . . . . ?
C16 C11 C12 C13 -0.5(6) . . . . ?
N1 C11 C12 C13 176.5(3) . . . . ?
C16 C11 C12 C20 179.7(4) . . . . ?
N1 C11 C12 C20 -3.3(6) . . . . ?
C11 C12 C20 C21 -128.4(4) . . . . ?
C13 C12 C20 C21 51.7(6) . . . . ?
C11 C12 C20 C22 106.6(5) . . . . ?
C13 C12 C20 C22 -73.2(6) . . . . ?
C11 C16 C15 C14 -0.2(5) . . . . ?
C17 C16 C15 C14 178.6(4) . . . . ?
N1 C2 C3 N2 0.0(4) . . . . ?
C1 N2 C3 C2 0.4(4) . . . . ?
C4 N2 C3 C2 172.5(3) . . . . ?
C16 C15 C14 C13 -1.4(6) . . . . ?
C5 C6 C7 C8 -0.3(6) . . . . ?
C9 C8 C7 C6 -1.0(6) . . . . ?
C15 C14 C13 C12 2.1(6) . . . . ?
C11 C12 C13 C14 -1.2(6) . . . . ?
C20 C12 C13 C14 178.6(4) . . . . ?
